data_2208297
loop_
_publ_author_name
'Steyl, Gideon'

_publ_section_title
;
 (Tricyclohexylphosphine)bis(tropolonato)palladium(II)
;
_journal_coeditor_code CV2004
_journal_issue 3
_journal_name_full 'Acta Crystallographica Section E'
_journal_page_first m650
_journal_page_last m652
_journal_paper_doi 10.1107/S1600536806006453
_journal_volume 62
_journal_year 2006
_chemical_formula_iupac '[Pd (C7 H5 O2)2 (C18 H33 P)]'
_chemical_formula_moiety 'C32 H43 O4 P Pd'
_chemical_formula_sum 'C32 H43 O4 P Pd'
_chemical_formula_weight 629.05
_chemical_name_systematic
;
(Tricyclohexylphosphine)bis(tropolonato)palladium(II)
;
_space_group_IT_number 15
_symmetry_cell_setting monoclinic
_symmetry_space_group_name_Hall '-C 2yc'
_symmetry_space_group_name_H-M 'C 1 2/c 1'
_atom_sites_solution_hydrogens geom
_atom_sites_solution_primary direct
_atom_sites_solution_secondary difmap
_audit_creation_method SHELXL-97
_cell_angle_alpha 90.00
_cell_angle_beta 94.5230(10)
_cell_angle_gamma 90.00
_cell_formula_units_Z 8
_cell_length_a 17.6699(4)
_cell_length_b 27.7962(6)
_cell_length_c 12.2289(2)
_cell_measurement_reflns_used 7765
_cell_measurement_temperature 293(2)
_cell_measurement_theta_max 28.17
_cell_measurement_theta_min 2.48
_cell_volume 5987.6(2)
_computing_cell_refinement 'SAINT-Plus (Bruker, 2004)'
_computing_data_collection 'APEX2 (Bruker, 2005)'
_computing_data_reduction SAINT-Plus
_computing_molecular_graphics 'DIAMOND (Brandenburg & Putz, 2004)'
_computing_publication_material SHELXL97
_computing_structure_refinement 'SHELXL97 (Sheldrick, 1997)'
_computing_structure_solution 'SHELXS97 (Sheldrick, 1997)'
_diffrn_ambient_temperature 273(2)
_diffrn_detector_area_resol_mean 512
_diffrn_measured_fraction_theta_full 0.993
_diffrn_measured_fraction_theta_max 0.993
_diffrn_measurement_device_type 'Bruker SMART CCD area-detector'
_diffrn_measurement_method \w
_diffrn_radiation_monochromator graphite
_diffrn_radiation_source 'fine-focus sealed tube'
_diffrn_radiation_type MoK\a
_diffrn_radiation_wavelength 0.71073
_diffrn_reflns_av_R_equivalents 0.0295
_diffrn_reflns_av_sigmaI/netI 0.0131
_diffrn_reflns_limit_h_max 23
_diffrn_reflns_limit_h_min -23
_diffrn_reflns_limit_k_max 37
_diffrn_reflns_limit_k_min -37
_diffrn_reflns_limit_l_max 16
_diffrn_reflns_limit_l_min -16
_diffrn_reflns_number 81120
_diffrn_reflns_theta_full 28.31
_diffrn_reflns_theta_max 28.31
_diffrn_reflns_theta_min 1.37
_diffrn_standards_number 0
_exptl_absorpt_coefficient_mu 0.707
_exptl_absorpt_correction_T_max 0.936
_exptl_absorpt_correction_T_min 0.776
_exptl_absorpt_correction_type multi-scan
_exptl_absorpt_process_details '(SADABS; Bruker, 1998)'
_exptl_crystal_colour red
_exptl_crystal_density_diffrn 1.396
_exptl_crystal_density_method 'not measured'
_exptl_crystal_description plate
_exptl_crystal_F_000 2624
_exptl_crystal_size_max 0.368
_exptl_crystal_size_mid 0.307
_exptl_crystal_size_min 0.097
_refine_diff_density_max 0.400
_refine_diff_density_min -0.289
_refine_ls_extinction_method none
_refine_ls_goodness_of_fit_ref 1.121
_refine_ls_hydrogen_treatment constr
_refine_ls_matrix_type full
_refine_ls_number_parameters 343
_refine_ls_number_reflns 7406
_refine_ls_number_restraints 0
_refine_ls_restrained_S_all 1.121
_refine_ls_R_factor_all 0.0319
_refine_ls_R_factor_gt 0.0240
_refine_ls_shift/su_max 0.001
_refine_ls_shift/su_mean 0.000
_refine_ls_structure_factor_coef Fsqd
_refine_ls_weighting_details 'calc w=1/[\s^2^(Fo^2^)+(0.039P)^2^+3.4366P] where P=(Fo^2^+2Fc^2^)/3'
_refine_ls_weighting_scheme calc
_refine_ls_wR_factor_gt 0.0651
_refine_ls_wR_factor_ref 0.0780
_reflns_number_gt 6361
_reflns_number_total 7406
_reflns_threshold_expression I>2\s(I)
_cod_data_source_file cv2004.cif
_cod_data_source_block I
_cod_depositor_comments
;
The following automatic conversions were performed:
'_geom_bond_publ_flag' value 'Y' changed to 'y' according to
'/home/saulius/struct/CIF-dictionaries/cif_core.dic' dictionary named
'cif_core.dic' version 2.4.1 from 2010-06-29 (4
times).

'_geom_angle_publ_flag' value 'Y' changed to 'y' according to
'/home/saulius/struct/CIF-dictionaries/cif_core.dic' dictionary named
'cif_core.dic' version 2.4.1 from 2010-06-29 (4
times).

'_geom_torsion_publ_flag' value 'Y' changed to 'y' according to
'/home/saulius/struct/CIF-dictionaries/cif_core.dic' dictionary named
'cif_core.dic' version 2.4.1 from 2010-06-29 (2 times).

Automatic conversion script
Id: cif_fix_enum 1527 2010-12-29 10:47:43Z saulius 

The following automatic conversions were performed:

'_geom_bond_publ_flag' value 'Y' changed to 'y' according to
/home/saulius/struct/CIF-dictionaries/cif_core.dic dictionary named
'cif_core.dic' version 2.4.1 from 2010-06-29 (4
times).

'_geom_angle_publ_flag' value 'Y' changed to 'y' according
to /home/saulius/struct/CIF-dictionaries/cif_core.dic dictionary
named 'cif_core.dic' version 2.4.1 from 2010-06-29 (4
times).

'_geom_torsion_publ_flag' value 'Y' changed to 'y' according
to /home/saulius/struct/CIF-dictionaries/cif_core.dic dictionary
named 'cif_core.dic' version 2.4.1 from 2010-06-29 (2 times).

Automatic conversion script
Id: cif_fix_values 1715 2011-07-08 13:25:40Z adriana 
;
_cod_original_sg_symbol_H-M 'C 2/c'
_cod_database_code 2208297

loop_
_symmetry_equiv_pos_as_xyz
'x, y, z'
'-x, y, -z+1/2'
'x+1/2, y+1/2, z'
'-x+1/2, y+1/2, -z+1/2'
'-x, -y, -z'
'x, -y, z-1/2'
'-x+1/2, -y+1/2, -z'
'x+1/2, -y+1/2, z-1/2'

loop_
_atom_site_type_symbol
_atom_site_label
_atom_site_fract_x
_atom_site_fract_y
_atom_site_fract_z
_atom_site_U_iso_or_equiv
_atom_site_adp_type
_atom_site_calc_flag
_atom_site_refinement_flags
_atom_site_occupancy
Pd Pd 0.225287(8) 0.076091(5) 0.012278(10) 0.03988(5) Uani d . 1
P P 0.28918(3) 0.113052(15) -0.11405(4) 0.03759(10) Uani d . 1
O O22 0.27297(8) 0.11889(5) 0.13139(12) 0.0554(3) Uani d . 1
O O11 0.16169(8) 0.03653(5) 0.11540(10) 0.0507(3) Uani d . 1
O O12 0.18487(8) 0.02561(5) -0.09205(11) 0.0514(3) Uani d . 1
C C23 0.27523(15) 0.14315(9) 0.30952(18) 0.0623(5) Uani d . 1
H H23 0.3207 0.1262 0.3163 0.075 Uiso calc R 1
C C31 0.30867(11) 0.07000(6) -0.22300(15) 0.0425(4) Uani d . 1
H H31 0.2601 0.0541 -0.2433 0.051 Uiso calc R 1
C C41 0.23223(10) 0.16110(6) -0.18396(15) 0.0420(4) Uani d . 1
H H41 0.2575 0.1703 -0.2493 0.050 Uiso calc R 1
C C51 0.37512(10) 0.14374(7) -0.05460(16) 0.0434(4) Uani d . 1
H H51 0.3559 0.1685 -0.0068 0.052 Uiso calc R 1
C C46 0.22538(12) 0.20635(7) -0.11430(18) 0.0504(4) Uani d . 1
H H46A 0.2023 0.1981 -0.0474 0.061 Uiso calc R 1
H H46B 0.2756 0.2192 -0.0942 0.061 Uiso calc R 1
C C42 0.15294(12) 0.14200(8) -0.22281(19) 0.0543(5) Uani d . 1
H H42A 0.1581 0.1144 -0.2703 0.065 Uiso calc R 1
H H42B 0.1271 0.1315 -0.1599 0.065 Uiso calc R 1
C C45 0.17756(13) 0.24417(7) -0.1770(2) 0.0629(6) Uani d . 1
H H45A 0.1721 0.2719 -0.1301 0.076 Uiso calc R 1
H H45B 0.2034 0.2546 -0.2400 0.076 Uiso calc R 1
C C32 0.36204(14) 0.03011(8) -0.18048(17) 0.0563(5) Uani d . 1
H H32A 0.3420 0.0151 -0.1173 0.068 Uiso calc R 1
H H32B 0.4111 0.0438 -0.1571 0.068 Uiso calc R 1
C C52 0.41996(13) 0.17197(9) -0.13527(19) 0.0620(6) Uani d . 1
H H52A 0.4464 0.1498 -0.1803 0.074 Uiso calc R 1
H H52B 0.3855 0.1911 -0.1832 0.074 Uiso calc R 1
C C43 0.10569(14) 0.18056(9) -0.2846(2) 0.0668(6) Uani d . 1
H H43A 0.1288 0.1887 -0.3516 0.080 Uiso calc R 1
H H43B 0.0552 0.1681 -0.3047 0.080 Uiso calc R 1
C C36 0.33357(17) 0.09144(8) -0.32936(18) 0.0635(6) Uani d . 1
H H36A 0.2959 0.1145 -0.3581 0.076 Uiso calc R 1
H H36B 0.3812 0.1084 -0.3142 0.076 Uiso calc R 1
C C35 0.34336(16) 0.05264(8) -0.41495(18) 0.0652(6) Uani d . 1
H H35A 0.2945 0.0380 -0.4361 0.078 Uiso calc R 1
H H35B 0.3621 0.0671 -0.4798 0.078 Uiso calc R 1
C C56 0.42883(12) 0.11367(8) 0.02197(19) 0.0565(5) Uani d . 1
H H56A 0.4000 0.0963 0.0734 0.068 Uiso calc R 1
H H56B 0.4551 0.0904 -0.0204 0.068 Uiso calc R 1
C C55 0.48633(14) 0.14642(10) 0.0843(2) 0.0720(7) Uani d . 1
H H55A 0.4601 0.1673 0.1323 0.086 Uiso calc R 1
H H55B 0.5219 0.1269 0.1297 0.086 Uiso calc R 1
C C34 0.39785(17) 0.01457(10) -0.3714(2) 0.0760(7) Uani d . 1
H H34A 0.4477 0.0287 -0.3558 0.091 Uiso calc R 1
H H34B 0.4018 -0.0102 -0.4266 0.091 Uiso calc R 1
C C44 0.09989(14) 0.22538(9) -0.2154(2) 0.0695(6) Uani d . 1
H H44A 0.0721 0.2500 -0.2582 0.083 Uiso calc R 1
H H44B 0.0719 0.2180 -0.1523 0.083 Uiso calc R 1
C C53 0.47706(16) 0.20473(11) -0.0719(3) 0.0829(8) Uani d . 1
H H53A 0.5067 0.2217 -0.1232 0.099 Uiso calc R 1
H H53B 0.4500 0.2285 -0.0320 0.099 Uiso calc R 1
C C33 0.37191(18) -0.00788(9) -0.2680(2) 0.0745(7) Uani d . 1
H H33A 0.4090 -0.0315 -0.2400 0.089 Uiso calc R 1
H H33B 0.3241 -0.0244 -0.2849 0.089 Uiso calc R 1
C C54 0.52977(14) 0.17687(11) 0.0076(3) 0.0844(9) Uani d . 1
H H54A 0.5623 0.1992 0.0504 0.101 Uiso calc R 1
H H54B 0.5618 0.1562 -0.0329 0.101 Uiso calc R 1
C C11 0.12560(10) 0.00205(6) 0.06473(15) 0.0422(4) Uani d . 1
C C12 0.14154(10) -0.00585(6) -0.04932(15) 0.0417(4) Uani d . 1
C C14 0.06326(16) -0.07991(7) -0.0982(2) 0.0637(6) Uani d . 1
H H14 0.0542 -0.1015 -0.1558 0.076 Uiso calc R 1
C C17 0.07349(12) -0.02474(8) 0.12077(17) 0.0543(5) Uani d . 1
H H17 0.0693 -0.0150 0.1928 0.065 Uiso calc R 1
C C13 0.11644(13) -0.04435(7) -0.11538(17) 0.0530(5) Uani d . 1
H H13 0.1388 -0.0467 -0.1815 0.064 Uiso calc R 1
C C15 0.02210(14) -0.08803(8) -0.0094(2) 0.0658(6) Uani d . 1
H H15 -0.0130 -0.1130 -0.0156 0.079 Uiso calc R 1
C C16 0.02750(13) -0.06282(8) 0.0880(2) 0.0604(5) Uani d . 1
H H16 -0.0050 -0.0732 0.1395 0.073 Uiso calc R 1
O O21 0.13291(10) 0.15127(7) 0.07903(16) 0.0750(5) Uani d . 1
C C21 0.16076(12) 0.15915(7) 0.17335(19) 0.0538(5) Uani d . 1
C C22 0.23671(11) 0.13988(7) 0.20575(16) 0.0456(4) Uani d . 1
C C27 0.12030(18) 0.18813(11) 0.2465(3) 0.0901(9) Uani d . 1
H H27 0.0736 0.1990 0.2157 0.108 Uiso calc R 1
C C24 0.25869(19) 0.16686(12) 0.4045(2) 0.0840(8) Uani d . 1
H H24 0.2946 0.1631 0.4637 0.101 Uiso calc R 1
C C25 0.1991(2) 0.19419(14) 0.4240(3) 0.1032(11) Uani d . 1
H H25 0.2000 0.2087 0.4926 0.124 Uiso calc R 1
C C26 0.1369(2) 0.20300(13) 0.3530(3) 0.1124(13) Uani d . 1
H H26 0.0998 0.2221 0.3812 0.135 Uiso calc R 1

loop_
_atom_site_aniso_label
_atom_site_aniso_U_11
_atom_site_aniso_U_22
_atom_site_aniso_U_33
_atom_site_aniso_U_12
_atom_site_aniso_U_13
_atom_site_aniso_U_23
Pd 0.04391(9) 0.04047(8) 0.03628(8) -0.00695(5) 0.00954(5) -0.00273(5)
P 0.0390(2) 0.0357(2) 0.0388(2) -0.00401(17) 0.00786(17) -0.00064(16)
O22 0.0474(7) 0.0665(9) 0.0536(8) -0.0110(7) 0.0116(6) -0.0192(7)
O11 0.0607(8) 0.0551(8) 0.0378(6) -0.0183(6) 0.0131(6) -0.0046(6)
O12 0.0650(9) 0.0514(7) 0.0395(7) -0.0181(6) 0.0142(6) -0.0054(5)
C23 0.0694(14) 0.0668(14) 0.0508(12) -0.0007(11) 0.0056(10) -0.0026(10)
C31 0.0484(10) 0.0406(9) 0.0397(9) -0.0035(7) 0.0098(7) -0.0022(7)
C41 0.0423(9) 0.0401(9) 0.0442(9) -0.0024(7) 0.0067(7) 0.0011(7)
C51 0.0391(9) 0.0435(9) 0.0482(10) -0.0049(7) 0.0063(7) -0.0048(7)
C46 0.0511(11) 0.0409(9) 0.0589(12) -0.0026(8) 0.0022(9) -0.0045(8)
C42 0.0472(11) 0.0514(11) 0.0629(12) -0.0017(8) -0.0033(9) -0.0104(9)
C45 0.0637(13) 0.0419(10) 0.0830(16) 0.0042(10) 0.0043(11) 0.0018(10)
C32 0.0699(14) 0.0515(11) 0.0471(10) 0.0112(10) 0.0027(9) -0.0050(9)
C52 0.0519(12) 0.0732(14) 0.0618(13) -0.0234(10) 0.0108(10) -0.0007(11)
C43 0.0570(13) 0.0743(15) 0.0667(14) 0.0094(11) -0.0097(11) -0.0073(12)
C36 0.0987(19) 0.0485(11) 0.0470(11) -0.0027(11) 0.0286(12) -0.0005(9)
C35 0.0924(18) 0.0595(13) 0.0454(11) -0.0051(12) 0.0159(11) -0.0093(9)
C56 0.0495(11) 0.0586(12) 0.0606(12) 0.0054(9) -0.0008(9) -0.0062(10)
C55 0.0586(14) 0.0870(17) 0.0678(15) 0.0098(12) -0.0123(11) -0.0240(13)
C34 0.0868(18) 0.0785(17) 0.0637(15) 0.0119(14) 0.0129(13) -0.0304(13)
C44 0.0590(13) 0.0610(13) 0.0867(17) 0.0146(11) -0.0051(12) -0.0037(12)
C53 0.0660(16) 0.0876(19) 0.096(2) -0.0387(14) 0.0107(14) -0.0105(15)
C33 0.105(2) 0.0507(12) 0.0664(15) 0.0198(13) -0.0002(14) -0.0129(11)
C54 0.0494(13) 0.107(2) 0.097(2) -0.0202(14) 0.0021(13) -0.0393(17)
C11 0.0436(9) 0.0427(9) 0.0406(9) -0.0017(7) 0.0063(7) 0.0032(7)
C12 0.0434(9) 0.0394(8) 0.0426(9) -0.0017(7) 0.0047(7) 0.0016(7)
C14 0.0792(16) 0.0430(11) 0.0674(15) -0.0130(10) -0.0046(12) -0.0061(9)
C17 0.0569(12) 0.0585(12) 0.0488(11) -0.0122(9) 0.0126(9) 0.0046(9)
C13 0.0659(13) 0.0454(10) 0.0478(10) -0.0029(9) 0.0049(9) -0.0034(8)
C15 0.0634(14) 0.0503(11) 0.0823(17) -0.0179(10) -0.0037(12) 0.0077(11)
C16 0.0546(12) 0.0602(12) 0.0672(14) -0.0143(10) 0.0095(10) 0.0132(11)
O21 0.0563(10) 0.0895(13) 0.0778(12) -0.0053(9) -0.0032(8) 0.0012(10)
C21 0.0538(11) 0.0491(11) 0.0597(12) -0.0041(9) 0.0122(9) 0.0048(9)
C22 0.0502(10) 0.0412(9) 0.0468(10) -0.0108(8) 0.0134(8) -0.0041(7)
C27 0.0801(19) 0.089(2) 0.104(2) 0.0340(16) 0.0229(17) 0.0016(17)
C24 0.099(2) 0.103(2) 0.0507(14) -0.0107(17) 0.0087(13) -0.0091(14)
C25 0.126(3) 0.120(3) 0.0678(19) 0.002(2) 0.033(2) -0.0253(18)
C26 0.124(3) 0.105(3) 0.115(3) 0.040(2) 0.051(2) -0.031(2)

loop_
_atom_type_symbol
_atom_type_description
_atom_type_scat_dispersion_real
_atom_type_scat_dispersion_imag
_atom_type_scat_source
C C 0.0033 0.0016 'International Tables Vol C Tables 4.2.6.8 and 6.1.1.4'
H H 0.0000 0.0000 'International Tables Vol C Tables 4.2.6.8 and 6.1.1.4'
O O 0.0106 0.0060 'International Tables Vol C Tables 4.2.6.8 and 6.1.1.4'
P P 0.1023 0.0942 'International Tables Vol C Tables 4.2.6.8 and 6.1.1.4'
Pd Pd -0.9988 1.0072 'International Tables Vol C Tables 4.2.6.8 and 6.1.1.4'

loop_
_geom_angle_atom_site_label_1
_geom_angle_atom_site_label_2
_geom_angle_atom_site_label_3
_geom_angle
_geom_angle_publ_flag
O12 Pd O22 171.38(6) ?
O12 Pd O11 80.30(5) y
O22 Pd O11 95.13(5) y
O12 Pd P 93.23(4) y
O22 Pd P 91.32(4) y
O11 Pd P 173.52(4) ?
C51 P C41 104.52(8) ?
C51 P C31 113.01(9) ?
C41 P C31 105.17(8) ?
C51 P Pd 112.72(6) ?
C41 P Pd 111.53(6) ?
C31 P Pd 109.55(6) ?
C22 O22 Pd 125.00(12) ?
C11 O11 Pd 112.06(11) ?
C12 O12 Pd 114.19(11) ?
C24 C23 C22 132.3(3) ?
C24 C23 H23 113.8 ?
C22 C23 H23 113.8 ?
C32 C31 C36 111.31(18) ?
C32 C31 P 111.86(13) ?
C36 C31 P 116.44(13) ?
C32 C31 H31 105.4 ?
C36 C31 H31 105.4 ?
P C31 H31 105.4 ?
C46 C41 C42 110.23(16) ?
C46 C41 P 113.72(13) ?
C42 C41 P 110.13(13) ?
C46 C41 H41 107.5 ?
C42 C41 H41 107.5 ?
P C41 H41 107.5 ?
C56 C51 C52 110.33(17) ?
C56 C51 P 116.20(13) ?
C52 C51 P 115.86(14) ?
C56 C51 H51 104.3 ?
C52 C51 H51 104.3 ?
P C51 H51 104.3 ?
C45 C46 C41 110.70(18) ?
C45 C46 H46A 109.5 ?
C41 C46 H46A 109.5 ?
C45 C46 H46B 109.5 ?
C41 C46 H46B 109.5 ?
H46A C46 H46B 108.1 ?
C43 C42 C41 111.16(18) ?
C43 C42 H42A 109.4 ?
C41 C42 H42A 109.4 ?
C43 C42 H42B 109.4 ?
C41 C42 H42B 109.4 ?
H42A C42 H42B 108.0 ?
C44 C45 C46 111.97(18) ?
C44 C45 H45A 109.2 ?
C46 C45 H45A 109.2 ?
C44 C45 H45B 109.2 ?
C46 C45 H45B 109.2 ?
H45A C45 H45B 107.9 ?
C31 C32 C33 111.58(18) ?
C31 C32 H32A 109.3 ?
C33 C32 H32A 109.3 ?
C31 C32 H32B 109.3 ?
C33 C32 H32B 109.3 ?
H32A C32 H32B 108.0 ?
C53 C52 C51 109.5(2) ?
C53 C52 H52A 109.8 ?
C51 C52 H52A 109.8 ?
C53 C52 H52B 109.8 ?
C51 C52 H52B 109.8 ?
H52A C52 H52B 108.2 ?
C44 C43 C42 111.1(2) ?
C44 C43 H43A 109.4 ?
C42 C43 H43A 109.4 ?
C44 C43 H43B 109.4 ?
C42 C43 H43B 109.4 ?
H43A C43 H43B 108.0 ?
C35 C36 C31 111.43(18) ?
C35 C36 H36A 109.3 ?
C31 C36 H36A 109.3 ?
C35 C36 H36B 109.3 ?
C31 C36 H36B 109.3 ?
H36A C36 H36B 108.0 ?
C34 C35 C36 111.1(2) ?
C34 C35 H35A 109.4 ?
C36 C35 H35A 109.4 ?
C34 C35 H35B 109.4 ?
C36 C35 H35B 109.4 ?
H35A C35 H35B 108.0 ?
C55 C56 C51 109.71(18) ?
C55 C56 H56A 109.7 ?
C51 C56 H56A 109.7 ?
C55 C56 H56B 109.7 ?
C51 C56 H56B 109.7 ?
H56A C56 H56B 108.2 ?
C54 C55 C56 112.0(2) ?
C54 C55 H55A 109.2 ?
C56 C55 H55A 109.2 ?
C54 C55 H55B 109.2 ?
C56 C55 H55B 109.2 ?
H55A C55 H55B 107.9 ?
C35 C34 C33 111.1(2) ?
C35 C34 H34A 109.4 ?
C33 C34 H34A 109.4 ?
C35 C34 H34B 109.4 ?
C33 C34 H34B 109.4 ?
H34A C34 H34B 108.0 ?
C45 C44 C43 111.0(2) ?
C45 C44 H44A 109.4 ?
C43 C44 H44A 109.4 ?
C45 C44 H44B 109.4 ?
C43 C44 H44B 109.4 ?
H44A C44 H44B 108.0 ?
C54 C53 C52 111.8(2) ?
C54 C53 H53A 109.3 ?
C52 C53 H53A 109.3 ?
C54 C53 H53B 109.3 ?
C52 C53 H53B 109.3 ?
H53A C53 H53B 107.9 ?
C34 C33 C32 111.1(2) ?
C34 C33 H33A 109.4 ?
C32 C33 H33A 109.4 ?
C34 C33 H33B 109.4 ?
C32 C33 H33B 109.4 ?
H33A C33 H33B 108.0 ?
C53 C54 C55 111.6(2) ?
C53 C54 H54A 109.3 ?
C55 C54 H54A 109.3 ?
C53 C54 H54B 109.3 ?
C55 C54 H54B 109.3 ?
H54A C54 H54B 108.0 ?
O11 C11 C17 118.72(17) ?
O11 C11 C12 116.57(15) ?
C17 C11 C12 124.70(17) ?
O12 C12 C13 117.06(17) ?
O12 C12 C11 116.55(15) ?
C13 C12 C11 126.36(17) ?
C15 C14 C13 130.0(2) ?
C15 C14 H14 115.0 ?
C13 C14 H14 115.0 ?
C16 C17 C11 131.4(2) ?
C16 C17 H17 114.3 ?
C11 C17 H17 114.3 ?
C14 C13 C12 130.3(2) ?
C14 C13 H13 114.9 ?
C12 C13 H13 114.9 ?
C14 C15 C16 126.5(2) ?
C14 C15 H15 116.7 ?
C16 C15 H15 116.7 ?
C17 C16 C15 130.0(2) ?
C17 C16 H16 115.0 ?
C15 C16 H16 115.0 ?
O21 C21 C27 119.9(2) ?
O21 C21 C22 118.3(2) ?
C27 C21 C22 121.7(2) ?
O22 C22 C23 115.87(19) ?
O22 C22 C21 117.88(18) ?
C23 C22 C21 126.23(19) ?
C26 C27 C21 132.8(3) ?
C26 C27 H27 113.6 ?
C21 C27 H27 113.6 ?
C25 C24 C23 129.9(3) ?
C25 C24 H24 115.1 ?
C23 C24 H24 115.1 ?
C24 C25 C26 126.5(3) ?
C24 C25 H25 116.8 ?
C26 C25 H25 116.8 ?
C25 C26 C27 130.3(3) ?
C25 C26 H26 114.8 ?
C27 C26 H26 114.8 ?

loop_
_geom_bond_atom_site_label_1
_geom_bond_atom_site_label_2
_geom_bond_distance
_geom_bond_publ_flag
Pd O12 1.9907(13) y
Pd O22 2.0132(13) y
Pd O11 2.0702(12) y
Pd P 2.2342(4) y
P C51 1.8407(18) ?
P C41 1.8417(19) ?
P C31 1.8434(18) ?
O22 C22 1.292(2) ?
O11 C11 1.283(2) ?
O12 C12 1.299(2) ?
C23 C24 1.387(3) ?
C23 C22 1.395(3) ?
C23 H23 0.9300 ?
C31 C32 1.520(3) ?
C31 C36 1.527(3) ?
C31 H31 0.9800 ?
C41 C46 1.529(3) ?
C41 C42 1.538(3) ?
C41 H41 0.9800 ?
C51 C56 1.528(3) ?
C51 C52 1.530(3) ?
C51 H51 0.9800 ?
C46 C45 1.518(3) ?
C46 H46A 0.9700 ?
C46 H46B 0.9700 ?
C42 C43 1.523(3) ?
C42 H42A 0.9700 ?
C42 H42B 0.9700 ?
C45 C44 1.508(3) ?
C45 H45A 0.9700 ?
C45 H45B 0.9700 ?
C32 C33 1.523(3) ?
C32 H32A 0.9700 ?
C32 H32B 0.9700 ?
C52 C53 1.525(3) ?
C52 H52A 0.9700 ?
C52 H52B 0.9700 ?
C43 C44 1.514(3) ?
C43 H43A 0.9700 ?
C43 H43B 0.9700 ?
C36 C35 1.522(3) ?
C36 H36A 0.9700 ?
C36 H36B 0.9700 ?
C35 C34 1.500(4) ?
C35 H35A 0.9700 ?
C35 H35B 0.9700 ?
C56 C55 1.523(3) ?
C56 H56A 0.9700 ?
C56 H56B 0.9700 ?
C55 C54 1.517(4) ?
C55 H55A 0.9700 ?
C55 H55B 0.9700 ?
C34 C33 1.514(4) ?
C34 H34A 0.9700 ?
C34 H34B 0.9700 ?
C44 H44A 0.9700 ?
C44 H44B 0.9700 ?
C53 C54 1.507(4) ?
C53 H53A 0.9700 ?
C53 H53B 0.9700 ?
C33 H33A 0.9700 ?
C33 H33B 0.9700 ?
C54 H54A 0.9700 ?
C54 H54B 0.9700 ?
C11 C17 1.404(3) ?
C11 C12 1.461(2) ?
C12 C13 1.392(3) ?
C14 C15 1.372(4) ?
C14 C13 1.391(3) ?
C14 H14 0.9300 ?
C17 C16 1.375(3) ?
C17 H17 0.9300 ?
C13 H13 0.9300 ?
C15 C16 1.379(4) ?
C15 H15 0.9300 ?
C16 H16 0.9300 ?
O21 C21 1.237(3) ?
C21 C27 1.435(3) ?
C21 C22 1.470(3) ?
C27 C26 1.376(5) ?
C27 H27 0.9300 ?
C24 C25 1.335(5) ?
C24 H24 0.9300 ?
C25 C26 1.369(5) ?
C25 H25 0.9300 ?
C26 H26 0.9300 ?

loop_
_geom_hbond_atom_site_label_D
_geom_hbond_atom_site_label_H
_geom_hbond_atom_site_label_A
_geom_hbond_site_symmetry_A
_geom_hbond_distance_DH
_geom_hbond_distance_HA
_geom_hbond_distance_DA
_geom_hbond_angle_DHA
C46 H46A O21 . 0.97 2.43 3.348(3) 159
C13 H13 O11 6 0.93 2.56 3.456(2) 161
C15 H15 O21 5 0.93 2.44 3.309(3) 155

loop_
_geom_torsion_atom_site_label_1
_geom_torsion_atom_site_label_2
_geom_torsion_atom_site_label_3
_geom_torsion_atom_site_label_4
_geom_torsion
_geom_torsion_publ_flag
O12 Pd P C51 -150.45(8) ?
O22 Pd P C51 22.23(8) ?
O12 Pd P C41 92.33(8) ?
O22 Pd P C41 -95.00(8) ?
O12 Pd P C31 -23.69(8) ?
O22 Pd P C31 148.99(8) ?
O11 Pd O22 C22 -46.33(17) ?
P Pd O22 C22 134.25(16) ?
O12 Pd O11 C11 -3.27(13) ?
O22 Pd O11 C11 -175.89(13) ?
O11 Pd O12 C12 -0.32(13) ?
P Pd O12 C12 179.93(13) ?
C51 P C31 C32 61.10(16) ?
C41 P C31 C32 174.52(14) ?
Pd P C31 C32 -65.49(15) ?
C51 P C31 C36 -68.45(19) ?
C41 P C31 C36 44.97(19) ?
Pd P C31 C36 164.96(16) ?
C51 P C41 C46 -47.13(15) ?
C31 P C41 C46 -166.39(14) ?
Pd P C41 C46 74.94(14) ?
C51 P C41 C42 -171.42(13) ?
C31 P C41 C42 69.33(15) ?
Pd P C41 C42 -49.34(14) ?
C41 P C51 C56 172.16(15) ?
C31 P C51 C56 -74.03(16) ?
Pd P C51 C56 50.86(16) ?
C41 P C51 C52 -55.86(17) ?
C31 P C51 C52 57.95(18) ?
Pd P C51 C52 -177.16(14) ?
C42 C41 C46 C45 -55.6(2) ?
P C41 C46 C45 -179.79(14) ?
C46 C41 C42 C43 55.8(2) ?
P C41 C42 C43 -177.90(15) ?
C41 C46 C45 C44 56.4(3) ?
C36 C31 C32 C33 -53.3(3) ?
P C31 C32 C33 174.54(18) ?
C56 C51 C52 C53 -59.0(3) ?
P C51 C52 C53 166.32(18) ?
C41 C42 C43 C44 -56.0(3) ?
C32 C31 C36 C35 53.5(3) ?
P C31 C36 C35 -176.64(18) ?
C31 C36 C35 C34 -55.7(3) ?
C52 C51 C56 C55 58.6(2) ?
P C51 C56 C55 -166.90(16) ?
C51 C56 C55 C54 -55.8(3) ?
C36 C35 C34 C33 57.3(3) ?
C46 C45 C44 C43 -56.2(3) ?
C42 C43 C44 C45 55.7(3) ?
C51 C52 C53 C54 56.8(3) ?
C35 C34 C33 C32 -56.9(3) ?
C31 C32 C33 C34 54.9(3) ?
C52 C53 C54 C55 -54.3(3) ?
C56 C55 C54 C53 53.9(3) ?
Pd O11 C11 C17 -173.10(15) ?
Pd O11 C11 C12 6.0(2) ?
Pd O12 C12 C13 -174.89(14) ?
Pd O12 C12 C11 3.5(2) ?
O11 C11 C12 O12 -6.6(3) y
C17 C11 C12 O12 172.42(18) ?
O11 C11 C12 C13 171.62(19) ?
C17 C11 C12 C13 -9.3(3) ?
O11 C11 C17 C16 179.8(2) ?
C12 C11 C17 C16 0.8(4) ?
C15 C14 C13 C12 -2.3(5) ?
O12 C12 C13 C14 -171.3(2) ?
C11 C12 C13 C14 10.4(4) ?
C13 C14 C15 C16 -3.3(5) ?
C11 C17 C16 C15 4.1(5) ?
C14 C15 C16 C17 -0.2(5) ?
Pd O22 C22 C23 143.55(16) ?
Pd O22 C22 C21 -38.2(2) ?
C24 C23 C22 O22 172.3(3) ?
C24 C23 C22 C21 -5.7(4) ?
O21 C21 C22 O22 5.3(3) y
C27 C21 C22 O22 -172.1(2) ?
O21 C21 C22 C23 -176.7(2) ?
C27 C21 C22 C23 5.9(3) ?
O21 C21 C27 C26 -179.4(4) ?
C22 C21 C27 C26 -2.0(5) ?
C22 C23 C24 C25 0.0(6) ?
C23 C24 C25 C26 3.9(7) ?
C24 C25 C26 C27 -2.1(8) ?
C21 C27 C26 C25 -0.2(8) ?
